data_7700098
loop_
_publ_author_name
'Damjanovi\'c, Vladimir'
'Pisk, Jana'
'Kuzman, Dino'
'Agustin, Dominique'
'Vrdoljak, Vi\<snja'
'Stilinovi\'c, Vladimir'
'Cindri\'c, Marina'

_publ_section_title
;
 The synthesis, structure and catalytic properties of the
 [Mo<sub>7</sub>O<sub>24</sub>(\m-Mo<sub>8</sub>O<sub>26</sub>)Mo<sub>7</sub>O<sub>24</sub>]<sup>16-</sup>
 anion formed via two intermediate heptamolybdates
 [Co(en)<sub>3</sub>]<sub>2</sub>[NaMo<sub>7</sub>O<sub>24</sub>]Cl&#x00B7;nH<sub>2</sub>O
 and
 (H<sub>3</sub>O)[Co(en)<sub>3</sub>]<sub>2</sub>[Mo<sub>7</sub>O<sub>24</sub>]Cl&#x00B7;9H<sub>2</sub>O.
;
_journal_issue 27
_journal_name_full 'Dalton transactions (Cambridge, England : 2003)'
_journal_page_first 9974
_journal_page_last 9983
_journal_paper_doi 10.1039/c9dt01625b
_journal_volume 48
_journal_year 2019
_chemical_formula_moiety 'Mo22 O74, 5(C6 H24 Co N6), 20(H2 O), Na'
_chemical_formula_sum 'C30 H160 Co5 Mo22 N30 Na O94'
_chemical_formula_weight 4874.19
_space_group_crystal_system triclinic
_space_group_IT_number 2
_space_group_name_Hall '-P 1'
_space_group_name_H-M_alt 'P -1'
_symmetry_space_group_name_Hall '-P 1'
_symmetry_space_group_name_H-M 'P -1'
_atom_sites_solution_hydrogens geom
_audit_creation_method SHELXL-2014/7
_audit_update_record
;
2019-03-21 deposited with the CCDC.    2019-05-13 downloaded from the CCDC.
;
_cell_angle_alpha 114.783(5)
_cell_angle_beta 100.360(4)
_cell_angle_gamma 94.961(4)
_cell_formula_units_Z 1
_cell_length_a 13.1166(5)
_cell_length_b 15.9037(8)
_cell_length_c 18.8331(9)
_cell_measurement_reflns_used 9276
_cell_measurement_temperature 295(2)
_cell_measurement_theta_max 36.4250
_cell_measurement_theta_min 3.7006
_cell_volume 3450.6(3)
_computing_cell_refinement
;
CrysAlis RED, Oxford Diffraction Ltd.,
Version 1.171.32.29 (release 10-06-2008 CrysAlis171 .NET)
(compiled Jun 10 2008,16:49:55)
;
_computing_data_collection
;
CrysAlis CCD, Oxford Diffraction Ltd.,
Version 1.171.32.29 (release 10-06-2008 CrysAlis171 .NET)
(compiled Jun 10 2008,16:49:55)
;
_computing_data_reduction
;
CrysAlis RED, Oxford Diffraction Ltd.,
Version 1.171.32.29 (release 10-06-2008 CrysAlis171 .NET)
(compiled Jun 10 2008,16:49:55)
;
_computing_molecular_graphics
;
Mercury CSD 3.10.3 (Build 205818) 
Created on uto kol 14 05:36:29 2018
;
_computing_publication_material 'PARST (Nardelli, 1983)'
_computing_structure_refinement 'SHELXL-2014/7 (Sheldrick, 2014)'
_computing_structure_solution 'SHELXS-2014/7 (Sheldrick, 2014)'
_diffrn_ambient_temperature 295(2)
_diffrn_detector_area_resol_mean 16.3426
_diffrn_measured_fraction_theta_full 0.963
_diffrn_measured_fraction_theta_max 0.963
_diffrn_measurement_device_type 'Oxford Diffraction Xcalibur Kappa CCD'
_diffrn_radiation_monochromator graphite
_diffrn_radiation_source 'Enhance (Mo) X-ray Source'
_diffrn_radiation_type 'Mo K\a'
_diffrn_radiation_wavelength 0.7107
_diffrn_reflns_av_R_equivalents 0.0694
_diffrn_reflns_av_unetI/netI 0.1327
_diffrn_reflns_Laue_measured_fraction_full 0.963
_diffrn_reflns_Laue_measured_fraction_max 0.963
_diffrn_reflns_limit_h_max 14
_diffrn_reflns_limit_h_min -15
_diffrn_reflns_limit_k_max 18
_diffrn_reflns_limit_k_min -18
_diffrn_reflns_limit_l_max 22
_diffrn_reflns_limit_l_min -22
_diffrn_reflns_number 28787
_diffrn_reflns_point_group_measured_fraction_full 0.963
_diffrn_reflns_point_group_measured_fraction_max 0.963
_diffrn_reflns_theta_full 25.000
_diffrn_reflns_theta_max 25.000
_diffrn_reflns_theta_min 3.720
_exptl_absorpt_coefficient_mu 2.616
_exptl_absorpt_correction_T_max 1.00000
_exptl_absorpt_correction_T_min 0.62750
_exptl_absorpt_correction_type multi-scan
_exptl_absorpt_process_details
;
CrysAlis RED, Oxford Diffraction Ltd.,
Version 1.171.32.29 (release 10-06-2008 CrysAlis171 .NET)
(compiled Jun 10 2008,16:49:55)
Empirical absorption correction using spherical harmonics,
 implemented in SCALE3 ABSPACK scaling algorithm.
;
_exptl_crystal_colour orange
_exptl_crystal_density_diffrn 2.346
_exptl_crystal_density_meas 2.379
_exptl_crystal_density_method pycnometer
_exptl_crystal_description needle
_exptl_crystal_F_000 2372
_exptl_crystal_size_max 0.31
_exptl_crystal_size_mid 0.04
_exptl_crystal_size_min 0.03
_refine_diff_density_max 1.795
_refine_diff_density_min -0.963
_refine_diff_density_rms 0.159
_refine_ls_extinction_method none
_refine_ls_goodness_of_fit_ref 0.856
_refine_ls_hydrogen_treatment constr
_refine_ls_matrix_type full
_refine_ls_number_parameters 667
_refine_ls_number_reflns 11713
_refine_ls_number_restraints 14
_refine_ls_restrained_S_all 0.859
_refine_ls_R_factor_all 0.0915
_refine_ls_R_factor_gt 0.0476
_refine_ls_shift/su_max 0.000
_refine_ls_shift/su_mean 0.000
_refine_ls_structure_factor_coef Fsqd
_refine_ls_weighting_details 'w=1/[\s^2^(Fo^2^)+(0.0551P)^2^] where P=(Fo^2^+2Fc^2^)/3'
_refine_ls_weighting_scheme calc
_refine_ls_wR_factor_gt 0.1074
_refine_ls_wR_factor_ref 0.1156
_reflns_Friedel_coverage 0.000
_reflns_number_gt 6351
_reflns_number_total 11713
_reflns_threshold_expression 'I > 2\s(I)'
_cod_data_source_file c9dt01625b2.cif
_cod_data_source_block 1
_cod_depositor_comments 'Adding full bibliography for 7700094--7700099.cif.'
_cod_database_code 7700098
_shelx_shelxl_version_number 2014/7
_shelx_space_group_comment
;
The symmetry employed for this shelxl refinement is uniquely defined
by the following loop, which should always be used as a source of
symmetry information in preference to the above space-group names.
They are only intended as comments.
;

loop_
_space_group_symop_operation_xyz
'x, y, z'
'-x, -y, -z'

loop_
_atom_site_label
_atom_site_type_symbol
_atom_site_fract_x
_atom_site_fract_y
_atom_site_fract_z
_atom_site_U_iso_or_equiv
_atom_site_adp_type
_atom_site_occupancy
_atom_site_site_symmetry_order
_atom_site_calc_flag
_atom_site_refinement_flags_posn
_atom_site_refinement_flags_adp
O101 O 0.2663(5) 0.2873(5) 0.5502(4) 0.0506(19) Uani 1 1 d . .
N6 N 0.1260(7) -0.3119(6) -0.0271(5) 0.060(3) Uani 1 1 d . .
H6A H 0.1814 -0.2686 -0.0170 0.071 Uiso 1 1 calc R U
H6B H 0.1164 -0.3075 0.0198 0.071 Uiso 1 1 calc R U
O100 O 0.3745(7) -0.3300(6) 0.1842(5) 0.084(3) Uani 1 1 d . .
N9 N 0.4415(7) 0.2317(7) 0.3949(6) 0.070(3) Uani 1 1 d . .
H9A H 0.3995 0.2735 0.4108 0.085 Uiso 1 1 calc R U
H9B H 0.4029 0.1795 0.3537 0.085 Uiso 1 1 calc R U
N8 N 0.4491(8) 0.2998(7) 0.2800(6) 0.077(3) Uani 1 1 d . .
H8A H 0.4813 0.3056 0.2441 0.092 Uiso 1 1 calc R U
H8B H 0.3992 0.2485 0.2539 0.092 Uiso 1 1 calc R U
C2 C -0.1784(9) -0.2573(8) -0.0193(6) 0.057(3) Uani 1 1 d . .
H2A H -0.1638 -0.1890 0.0075 0.069 Uiso 1 1 calc R U
H2B H -0.2297 -0.2794 0.0032 0.069 Uiso 1 1 calc R U
N11 N 0.5675(9) 0.1618(8) 0.2873(8) 0.104(3) Uani 1 1 d . U
H11A H 0.5993 0.1346 0.3157 0.125 Uiso 1 1 calc R U
H11B H 0.5035 0.1275 0.2613 0.125 Uiso 1 1 calc R U
C3 C 0.0921(8) -0.1077(6) -0.0642(6) 0.044(3) Uani 1 1 d . .
H3A H 0.1404 -0.0491 -0.0285 0.053 Uiso 1 1 calc R U
H3B H 0.0359 -0.0946 -0.0972 0.053 Uiso 1 1 calc R U
C1 C -0.2192(8) -0.2928(7) -0.1085(6) 0.049(3) Uani 1 1 d . .
H1A H -0.2758 -0.2612 -0.1194 0.059 Uiso 1 1 calc R U
H1B H -0.2459 -0.3600 -0.1338 0.059 Uiso 1 1 calc R U
C5 C 0.0418(10) -0.4712(8) -0.1117(6) 0.065(4) Uani 1 1 d . .
H5A H 0.0478 -0.5319 -0.1525 0.078 Uiso 1 1 calc R U
H5B H 0.0141 -0.4809 -0.0708 0.078 Uiso 1 1 calc R U
C4 C 0.1490(9) -0.1777(7) -0.1164(6) 0.052(3) Uani 1 1 d . .
H4A H 0.1691 -0.1578 -0.1549 0.062 Uiso 1 1 calc R U
H4B H 0.2125 -0.1819 -0.0835 0.062 Uiso 1 1 calc R U
C7 C 0.4853(11) 0.4538(9) 0.3764(8) 0.080(4) Uani 1 1 d . .
H7A H 0.4570 0.5073 0.4094 0.096 Uiso 1 1 calc R U
H7B H 0.5349 0.4752 0.3524 0.096 Uiso 1 1 calc R U
C6 C 0.1480(11) -0.4069(9) -0.0749(7) 0.068(4) Uani 1 1 d . .
H6C H 0.1933 -0.4269 -0.0405 0.081 Uiso 1 1 calc R U
H6D H 0.1820 -0.4068 -0.1165 0.081 Uiso 1 1 calc R U
C8 C 0.3998(11) 0.3805(9) 0.3135(8) 0.081(4) Uani 1 1 d . .
H8C H 0.3436 0.3667 0.3362 0.097 Uiso 1 1 calc R U
H8D H 0.3711 0.3998 0.2727 0.097 Uiso 1 1 calc R U
C9 C 0.4854(12) 0.2100(11) 0.4614(8) 0.091(5) Uani 1 1 d . .
H9C H 0.4396 0.2235 0.4984 0.109 Uiso 1 1 calc R U
H9D H 0.4889 0.1435 0.4403 0.109 Uiso 1 1 calc R U
C11 C 0.7059(12) 0.2505(14) 0.2681(11) 0.205(13) Uani 1 1 d . .
H11C H 0.7713 0.2411 0.2948 0.246 Uiso 1 1 calc R U
H11D H 0.7204 0.2678 0.2268 0.246 Uiso 1 1 calc R U
C10 C 0.5849(12) 0.2627(15) 0.5018(11) 0.144(8) Uani 1 1 d . .
H10A H 0.6205 0.2344 0.5335 0.173 Uiso 1 1 calc R U
H10B H 0.5783 0.3254 0.5387 0.173 Uiso 1 1 calc R U
O104 O 0.2389(6) -0.2510(5) 0.2783(4) 0.057(2) Uani 1 1 d . .
C12 C 0.6252(18) 0.1581(16) 0.2286(13) 0.179(5) Uani 1 1 d . U
H12A H 0.5783 0.1529 0.1803 0.215 Uiso 1 1 calc R U
H12B H 0.6608 0.1043 0.2143 0.215 Uiso 1 1 calc R U
Mo6 Mo 0.13559(7) 0.15008(5) 0.30116(4) 0.0323(2) Uani 1 1 d . .
Mo10 Mo -0.02096(6) 0.37910(5) 0.45031(4) 0.0294(2) Uani 1 1 d . .
Mo5 Mo 0.25222(7) 0.05626(6) 0.15884(5) 0.0343(2) Uani 1 1 d . .
Mo8 Mo 0.22890(7) 0.36066(6) 0.51002(5) 0.0339(2) Uani 1 1 d . .
Mo7 Mo 0.00801(7) -0.06257(6) 0.21649(5) 0.0341(2) Uani 1 1 d . .
Mo9 Mo 0.10535(7) 0.44896(6) 0.65043(4) 0.0361(2) Uani 1 1 d . .
Mo3 Mo 0.27079(7) -0.02132(6) 0.30488(5) 0.0374(2) Uani 1 1 d . .
Mo11 Mo -0.12614(7) 0.50346(6) 0.61122(5) 0.0347(2) Uani 1 1 d . .
Mo4 Mo 0.12330(8) -0.24062(6) 0.20550(5) 0.0419(2) Uani 1 1 d . .
Mo2 Mo 0.37227(7) -0.11879(7) 0.14221(6) 0.0471(3) Uani 1 1 d . .
Co11 Co 0.00244(12) -0.28690(9) -0.08310(7) 0.0415(4) Uani 1 1 d . .
Mo1 Mo 0.37353(9) -0.22200(8) 0.25720(7) 0.0648(3) Uani 1 1 d . .
O001 O -0.0547(5) 0.2831(4) 0.3603(3) 0.0387(16) Uani 1 1 d . .
O002 O 0.2554(5) 0.1670(4) 0.2612(3) 0.0358(16) Uani 1 1 d . .
O003 O 0.1709(5) 0.2488(4) 0.3975(3) 0.0400(17) Uani 1 1 d . .
O004 O 0.0443(5) -0.1772(4) 0.1480(3) 0.0341(15) Uani 1 1 d . .
O005 O 0.0277(4) 0.5181(4) 0.5782(3) 0.0303(15) Uani 1 1 d . .
O006 O 0.1510(4) 0.0140(4) 0.2189(3) 0.0284(14) Uani 1 1 d . .
O007 O -0.0442(5) 0.4240(4) 0.6412(3) 0.0426(17) Uani 1 1 d . .
O008 O -0.1011(5) 0.5965(4) 0.7053(3) 0.0451(18) Uani 1 1 d . .
O009 O 0.2272(5) 0.4660(4) 0.6060(3) 0.0368(16) Uani 1 1 d . .
O010 O 0.3412(5) 0.3975(5) 0.4879(4) 0.0471(18) Uani 1 1 d . .
O011 O 0.0628(5) 0.3397(4) 0.5187(3) 0.0338(15) Uani 1 1 d . .
O012 O 0.2541(5) -0.0725(4) 0.0968(3) 0.0356(16) Uani 1 1 d . .
O013 O 0.1354(5) 0.4246(4) 0.4488(3) 0.0316(15) Uani 1 1 d . .
O014 O 0.1548(5) 0.0726(4) 0.0964(3) 0.0417(17) Uani 1 1 d . .
O015 O -0.0683(5) -0.0422(4) 0.1438(4) 0.0440(17) Uani 1 1 d . .
O016 O 0.0515(5) 0.1823(4) 0.2431(3) 0.0390(16) Uani 1 1 d . .
O017 O 0.1419(5) -0.0902(4) 0.2953(3) 0.0405(17) Uani 1 1 d . .
O018 O -0.0805(5) -0.1026(5) 0.2576(4) 0.0513(19) Uani 1 1 d . .
O019 O 0.1429(5) 0.5534(4) 0.7362(3) 0.0465(18) Uani 1 1 d . .
O020 O 0.3533(5) 0.0123(4) 0.2450(4) 0.0432(17) Uani 1 1 d . .
N2 N -0.0803(7) -0.2952(6) -0.0089(4) 0.046(2) Uani 1 1 d . .
H2C H -0.0965 -0.3550 -0.0182 0.055 Uiso 1 1 calc R U
H2D H -0.0424 -0.2626 0.0416 0.055 Uiso 1 1 calc R U
O022 O 0.2581(5) 0.0889(5) 0.3720(4) 0.0459(18) Uani 1 1 d . .
O023 O 0.0379(5) 0.0653(4) 0.3125(3) 0.0387(16) Uani 1 1 d . .
O024 O 0.1197(6) -0.3384(4) 0.1180(4) 0.0501(19) Uani 1 1 d . .
O025 O 0.2668(5) -0.1598(4) 0.2026(4) 0.0428(17) Uani 1 1 d . .
N5 N -0.0282(7) -0.4243(5) -0.1481(4) 0.048(2) Uani 1 1 d . .
H5C H -0.0950 -0.4461 -0.1524 0.058 Uiso 1 1 calc R U
H5D H -0.0199 -0.4381 -0.1975 0.058 Uiso 1 1 calc R U
O027 O 0.3601(6) -0.0557(5) 0.3617(4) 0.057(2) Uani 1 1 d . .
N3 N 0.0488(6) -0.1497(5) -0.0175(4) 0.042(2) Uani 1 1 d . .
H3C H -0.0056 -0.1236 -0.0019 0.050 Uiso 1 1 calc R U
H3D H 0.0977 -0.1385 0.0264 0.050 Uiso 1 1 calc R U
O029 O 0.1411(6) 0.3667(5) 0.6802(4) 0.054(2) Uani 1 1 d . .
O030 O 0.3656(5) 0.1089(4) 0.1491(4) 0.0493(19) Uani 1 1 d . .
N1 N -0.1279(6) -0.2718(5) -0.1407(4) 0.044(2) Uani 1 1 d . .
H1C H -0.1221 -0.2131 -0.1352 0.053 Uiso 1 1 calc R U
H1D H -0.1396 -0.3106 -0.1929 0.053 Uiso 1 1 calc R U
O033 O -0.1367(5) 0.3819(4) 0.4837(3) 0.0401(16) Uani 1 1 d . .
O034 O 0.3493(6) -0.2253(5) 0.0606(4) 0.063(2) Uani 1 1 d . .
O035 O 0.0276(6) -0.2713(5) 0.2433(4) 0.061(2) Uani 1 1 d . .
O036 O 0.4612(6) -0.1440(5) 0.2249(5) 0.067(2) Uani 1 1 d . .
O037 O -0.2543(5) 0.4545(5) 0.5934(4) 0.0440(17) Uani 1 1 d . .
N4 N 0.0790(7) -0.2696(5) -0.1590(4) 0.043(2) Uani 1 1 d . .
H4C H 0.1164 -0.3151 -0.1765 0.051 Uiso 1 1 calc R U
H4D H 0.0334 -0.2720 -0.2013 0.051 Uiso 1 1 calc R U
O040 O 0.4770(5) -0.0556(5) 0.1322(4) 0.059(2) Uani 1 1 d . .
O041 O 0.4603(7) -0.2127(7) 0.3420(6) 0.093(3) Uani 1 1 d . .
Co2 Co 0.55230(13) 0.28190(12) 0.35966(10) 0.0679(5) Uani 1 1 d . U
N12 N 0.6665(8) 0.3283(8) 0.3279(7) 0.096(4) Uani 1 1 d . .
H12C H 0.6453 0.3662 0.3067 0.116 Uiso 1 1 calc R U
H12D H 0.7189 0.3620 0.3712 0.116 Uiso 1 1 calc R U
N7 N 0.5391(8) 0.4100(7) 0.4268(6) 0.080(3) Uani 1 1 d . .
H7C H 0.5019 0.4100 0.4620 0.096 Uiso 1 1 calc R U
H7D H 0.6028 0.4441 0.4544 0.096 Uiso 1 1 calc R U
N10 N 0.6476(8) 0.2703(8) 0.4503(6) 0.087(4) Uani 1 1 d . .
H10C H 0.6771 0.2195 0.4311 0.105 Uiso 1 1 calc R U
H10D H 0.6986 0.3208 0.4771 0.105 Uiso 1 1 calc R U

loop_
_atom_site_aniso_label
_atom_site_aniso_U_11
_atom_site_aniso_U_22
_atom_site_aniso_U_33
_atom_site_aniso_U_23
_atom_site_aniso_U_13
_atom_site_aniso_U_12
O101 0.060(5) 0.042(4) 0.037(4) 0.010(3) 0.004(3) 0.007(4)
N6 0.076(7) 0.069(7) 0.032(5) 0.023(5) 0.010(5) 0.003(6)
O100 0.083(7) 0.066(6) 0.105(7) 0.037(5) 0.021(5) 0.032(5)
N9 0.033(6) 0.069(7) 0.095(8) 0.028(6) 0.007(5) 0.002(5)
N8 0.069(8) 0.069(8) 0.071(7) 0.023(6) 0.003(6) -0.014(6)
C2 0.082(9) 0.050(7) 0.032(6) 0.008(5) 0.023(6) 0.009(7)
N11 0.082(5) 0.075(6) 0.154(4) 0.039(4) 0.054(3) 0.018(5)
C3 0.053(7) 0.023(5) 0.042(6) 0.005(5) 0.006(5) -0.007(5)
C1 0.050(7) 0.045(7) 0.043(6) 0.012(5) 0.003(5) 0.010(6)
C5 0.112(11) 0.036(7) 0.042(7) 0.017(6) 0.005(7) 0.019(7)
C4 0.059(8) 0.055(7) 0.033(6) 0.010(5) 0.019(5) 0.006(6)
C7 0.109(12) 0.047(8) 0.068(9) 0.023(7) -0.005(8) 0.010(8)
C6 0.095(11) 0.068(9) 0.041(7) 0.024(6) 0.015(7) 0.032(8)
C8 0.093(11) 0.054(9) 0.072(9) 0.009(7) 0.014(8) -0.001(8)
C9 0.086(12) 0.114(13) 0.076(10) 0.053(10) 0.006(9) 0.012(10)
C11 0.061(12) 0.20(2) 0.176(19) -0.092(16) 0.078(12) -0.036(12)
C10 0.050(11) 0.21(2) 0.123(15) 0.060(15) -0.015(10) -0.050(12)
O104 0.065(5) 0.046(5) 0.061(5) 0.033(4) -0.004(4) 0.005(4)
C12 0.161(6) 0.188(11) 0.172(4) 0.045(5) 0.095(3) 0.011(7)
Mo6 0.0402(5) 0.0253(5) 0.0206(4) 0.0027(3) 0.0032(4) 0.0003(4)
Mo10 0.0346(5) 0.0214(4) 0.0204(4) 0.0025(3) 0.0007(3) -0.0042(4)
Mo5 0.0390(6) 0.0292(5) 0.0281(5) 0.0077(4) 0.0093(4) -0.0024(4)
Mo8 0.0373(5) 0.0291(5) 0.0232(4) 0.0041(4) 0.0003(4) -0.0005(4)
Mo7 0.0370(5) 0.0320(5) 0.0252(4) 0.0076(4) 0.0066(4) -0.0054(4)
Mo9 0.0493(6) 0.0319(5) 0.0203(4) 0.0068(4) 0.0051(4) 0.0050(4)
Mo3 0.0388(6) 0.0353(5) 0.0304(5) 0.0116(4) 0.0007(4) 0.0001(4)
Mo11 0.0441(6) 0.0314(5) 0.0225(4) 0.0078(4) 0.0079(4) -0.0008(4)
Mo4 0.0577(7) 0.0306(5) 0.0331(5) 0.0119(4) 0.0103(4) -0.0007(4)
Mo2 0.0422(6) 0.0436(6) 0.0543(6) 0.0178(5) 0.0179(5) 0.0093(5)
Co11 0.0621(10) 0.0311(8) 0.0208(7) 0.0042(6) 0.0050(6) 0.0057(7)
Mo1 0.0631(8) 0.0581(7) 0.0771(8) 0.0353(6) 0.0088(6) 0.0191(6)
O001 0.031(4) 0.036(4) 0.027(3) 0.002(3) -0.007(3) -0.005(3)
O002 0.038(4) 0.035(4) 0.025(3) 0.007(3) 0.008(3) -0.008(3)
O003 0.057(5) 0.027(4) 0.026(3) 0.004(3) 0.007(3) 0.009(3)
O004 0.044(4) 0.030(4) 0.020(3) 0.008(3) 0.002(3) -0.002(3)
O005 0.032(4) 0.036(4) 0.014(3) 0.009(3) -0.003(3) -0.001(3)
O006 0.024(4) 0.028(4) 0.025(3) 0.008(3) 0.001(3) -0.003(3)
O007 0.060(5) 0.049(4) 0.015(3) 0.014(3) 0.005(3) -0.004(4)
O008 0.068(5) 0.036(4) 0.019(3) 0.003(3) 0.007(3) 0.004(4)
O009 0.042(4) 0.028(4) 0.029(3) 0.006(3) 0.001(3) 0.002(3)
O010 0.033(4) 0.043(4) 0.052(4) 0.011(3) 0.010(3) -0.008(3)
O011 0.048(4) 0.014(3) 0.027(3) 0.003(3) 0.003(3) -0.006(3)
O012 0.034(4) 0.034(4) 0.036(4) 0.012(3) 0.014(3) 0.004(3)
O013 0.040(4) 0.027(4) 0.024(3) 0.010(3) 0.003(3) 0.002(3)
O014 0.049(4) 0.042(4) 0.029(4) 0.012(3) 0.010(3) 0.009(3)
O015 0.041(4) 0.040(4) 0.044(4) 0.017(3) 0.005(3) -0.006(3)
O016 0.053(4) 0.025(4) 0.030(3) 0.005(3) 0.007(3) 0.006(3)
O017 0.056(5) 0.041(4) 0.020(3) 0.013(3) 0.006(3) 0.005(3)
O018 0.051(5) 0.050(5) 0.049(4) 0.017(4) 0.019(4) -0.003(4)
O019 0.066(5) 0.042(4) 0.018(3) 0.005(3) 0.000(3) 0.009(4)
O020 0.033(4) 0.043(4) 0.044(4) 0.014(3) 0.003(3) 0.000(3)
N2 0.061(6) 0.038(5) 0.026(4) 0.008(4) 0.002(4) -0.005(5)
O022 0.035(4) 0.049(5) 0.035(4) 0.009(3) -0.003(3) -0.005(3)
O023 0.044(4) 0.037(4) 0.028(3) 0.006(3) 0.013(3) 0.007(3)
O024 0.075(5) 0.033(4) 0.042(4) 0.016(3) 0.017(4) 0.007(4)
O025 0.046(4) 0.037(4) 0.043(4) 0.016(3) 0.010(3) 0.000(3)
N5 0.068(6) 0.038(5) 0.022(4) 0.004(4) 0.000(4) 0.005(5)
O027 0.056(5) 0.063(5) 0.051(5) 0.034(4) -0.003(4) 0.000(4)
N3 0.053(6) 0.042(5) 0.025(4) 0.009(4) 0.012(4) 0.005(4)
O029 0.072(5) 0.059(5) 0.045(4) 0.033(4) 0.018(4) 0.016(4)
O030 0.062(5) 0.031(4) 0.048(4) 0.011(3) 0.021(4) -0.005(3)
N1 0.071(7) 0.022(5) 0.024(4) 0.001(3) -0.001(4) 0.002(4)
O033 0.038(4) 0.033(4) 0.036(4) 0.007(3) 0.001(3) -0.003(3)
O034 0.057(5) 0.057(5) 0.070(5) 0.017(4) 0.027(4) 0.018(4)
O035 0.084(6) 0.053(5) 0.045(4) 0.024(4) 0.019(4) -0.010(4)
O036 0.054(5) 0.058(5) 0.095(6) 0.035(5) 0.026(5) 0.017(4)
O037 0.037(4) 0.059(5) 0.039(4) 0.025(4) 0.014(3) -0.001(3)
N4 0.063(6) 0.032(5) 0.027(4) 0.007(4) 0.009(4) 0.013(4)
O040 0.043(5) 0.058(5) 0.078(5) 0.027(4) 0.027(4) 0.008(4)
O041 0.085(7) 0.102(8) 0.115(8) 0.073(7) 0.005(6) 0.030(6)
Co2 0.0516(11) 0.0630(12) 0.0647(11) 0.0123(9) 0.0073(9) -0.0128(9)
N12 0.048(7) 0.085(9) 0.113(9) 0.015(7) 0.009(6) -0.028(6)
N7 0.081(8) 0.052(7) 0.087(8) 0.015(6) 0.023(6) -0.014(6)
N10 0.038(7) 0.105(10) 0.090(8) 0.028(7) 0.002(6) -0.017(6)

loop_
_atom_type_symbol
_atom_type_description
_atom_type_scat_dispersion_real
_atom_type_scat_dispersion_imag
_atom_type_scat_source
C C 0.0033 0.0016 'International Tables Vol C Tables 4.2.6.8 and 6.1.1.4'
H H 0.0000 0.0000 'International Tables Vol C Tables 4.2.6.8 and 6.1.1.4'
N N 0.0061 0.0033 'International Tables Vol C Tables 4.2.6.8 and 6.1.1.4'
O O 0.0106 0.0060 'International Tables Vol C Tables 4.2.6.8 and 6.1.1.4'
Co Co 0.3494 0.9721 'International Tables Vol C Tables 4.2.6.8 and 6.1.1.4'
Mo Mo -1.6832 0.6857 'International Tables Vol C Tables 4.2.6.8 and 6.1.1.4'
Na Na 0.0362 0.0249 'International Tables Vol C Tables 4.2.6.8 and 6.1.1.4'

loop_
_geom_angle_atom_site_label_1
_geom_angle_atom_site_label_2
_geom_angle_atom_site_label_3
_geom_angle
_geom_angle_site_symmetry_1
_geom_angle_site_symmetry_3
C6 N6 Co11 111.8(7) . .
C9 N9 Co2 111.4(8) . .
C8 N8 Co2 114.4(8) . .
N2 C2 C1 105.9(7) . .
C12 N11 Co2 116.6(12) . .
N3 C3 C4 106.9(8) . .
C2 C1 N1 106.9(8) . .
N5 C5 C6 106.6(9) . .
N4 C4 C3 108.7(8) . .
C8 C7 N7 106.7(11) . .
N6 C6 C5 105.5(9) . .
N8 C8 C7 104.4(11) . .
C10 C9 N9 110.5(14) . .
N12 C11 C12 111.5(12) . .
C9 C10 N10 113.6(15) . .
Mo4 O104 Mo1 112.1(3) . .
N11 C12 C11 106.0(16) . .
O016 Mo6 O003 105.2(3) . .
O016 Mo6 O023 98.3(3) . .
O003 Mo6 O023 104.0(3) . .
O016 Mo6 O002 96.7(3) . .
O003 Mo6 O002 100.2(3) . .
O023 Mo6 O002 147.0(2) . .
O016 Mo6 O006 102.7(2) . .
O003 Mo6 O006 152.0(2) . .
O023 Mo6 O006 74.6(2) . .
O002 Mo6 O006 73.5(2) . .
O016 Mo6 O022 173.8(2) . .
O003 Mo6 O022 80.9(2) . .
O023 Mo6 O022 81.1(2) . .
O002 Mo6 O022 80.9(2) . .
O006 Mo6 O022 71.2(2) . .
O016 Mo6 Mo5 90.74(19) . .
O003 Mo6 Mo5 135.0(2) . .
O023 Mo6 Mo5 115.17(16) . .
O002 Mo6 Mo5 35.30(17) . .
O006 Mo6 Mo5 41.06(15) . .
O022 Mo6 Mo5 83.98(14) . .
O016 Mo6 Mo7 92.6(2) . .
O003 Mo6 Mo7 139.1(2) . .
O023 Mo6 Mo7 36.05(16) . .
O002 Mo6 Mo7 114.16(17) . .
O006 Mo6 Mo7 40.99(15) . .
O022 Mo6 Mo7 83.34(16) . .
Mo5 Mo6 Mo7 79.78(3) . .
O001 Mo10 O033 102.6(3) . .
O001 Mo10 O011 104.1(3) . .
O033 Mo10 O011 100.6(3) . .
O001 Mo10 O005 103.3(3) . 2_566
O033 Mo10 O005 98.1(3) . 2_566
O011 Mo10 O005 142.3(2) . 2_566
O001 Mo10 O013 98.8(2) . .
O033 Mo10 O013 158.5(2) . .
O011 Mo10 O013 76.4(2) . .
O005 Mo10 O013 74.2(2) 2_566 .
O001 Mo10 O005 179.2(3) . .
O033 Mo10 O005 77.8(2) . .
O011 Mo10 O005 76.5(2) . .
O005 Mo10 O005 75.9(2) 2_566 .
O013 Mo10 O005 80.8(2) . .
O014 Mo5 O030 104.0(3) . .
O014 Mo5 O012 100.2(3) . .
O030 Mo5 O012 101.3(3) . .
O014 Mo5 O002 99.6(3) . .
O030 Mo5 O002 91.7(3) . .
O012 Mo5 O002 152.9(3) . .
O014 Mo5 O006 95.2(3) . .
O030 Mo5 O006 156.7(3) . .
O012 Mo5 O006 87.9(2) . .
O002 Mo5 O006 72.0(2) . .
O014 Mo5 O020 166.9(3) . .
O030 Mo5 O020 89.0(3) . .
O012 Mo5 O020 74.9(2) . .
O002 Mo5 O020 81.8(2) . .
O006 Mo5 O020 72.6(2) . .
O014 Mo5 Mo6 88.65(19) . .
O030 Mo5 Mo6 125.4(2) . .
O012 Mo5 Mo6 128.85(17) . .
O002 Mo5 Mo6 33.72(17) . .
O006 Mo5 Mo6 40.99(14) . .
O020 Mo5 Mo6 85.37(15) . .
O101 Mo8 O010 104.0(3) . .
O101 Mo8 O009 98.5(3) . .
O010 Mo8 O009 101.6(3) . .
O101 Mo8 O003 91.4(3) . .
O010 Mo8 O003 94.8(3) . .
O009 Mo8 O003 158.1(3) . .
O101 Mo8 O013 161.9(3) . .
O010 Mo8 O013 91.9(3) . .
O009 Mo8 O013 86.3(2) . .
O003 Mo8 O013 78.7(2) . .
O101 Mo8 O011 94.5(3) . .
O010 Mo8 O011 161.5(3) . .
O009 Mo8 O011 76.9(2) . .
O003 Mo8 O011 82.9(2) . .
O013 Mo8 O011 69.6(2) . .
O015 Mo7 O018 104.6(3) . .
O015 Mo7 O004 98.1(3) . .
O018 Mo7 O004 101.2(3) . .
O015 Mo7 O023 101.7(3) . .
O018 Mo7 O023 89.7(3) . .
O004 Mo7 O023 154.2(2) . .
O015 Mo7 O006 95.2(3) . .
O018 Mo7 O006 155.3(3) . .
O004 Mo7 O006 90.2(2) . .
O023 Mo7 O006 71.8(2) . .
O015 Mo7 O017 165.2(2) . .
O018 Mo7 O017 89.3(3) . .
O004 Mo7 O017 74.0(2) . .
O023 Mo7 O017 82.8(2) . .
O006 Mo7 O017 72.7(2) . .
O015 Mo7 Mo6 91.0(2) . .
O018 Mo7 Mo6 122.9(2) . .
O004 Mo7 Mo6 130.94(18) . .
O023 Mo7 Mo6 33.27(17) . .
O006 Mo7 Mo6 40.84(14) . .
O017 Mo7 Mo6 85.22(16) . .
O029 Mo9 O019 104.8(3) . .
O029 Mo9 O007 98.6(3) . .
O019 Mo9 O007 101.0(3) . .
O029 Mo9 O009 98.9(3) . .
O019 Mo9 O009 95.8(3) . .
O007 Mo9 O009 151.7(2) . .
O029 Mo9 O005 162.2(3) . .
O019 Mo9 O005 92.3(3) . .
O007 Mo9 O005 72.7(2) . .
O009 Mo9 O005 84.1(2) . .
O029 Mo9 O011 90.9(3) . .
O019 Mo9 O011 162.5(3) . .
O007 Mo9 O011 83.9(2) . .
O009 Mo9 O011 73.7(2) . .
O005 Mo9 O011 73.1(2) . .
O027 Mo3 O022 104.0(3) . .
O027 Mo3 O017 103.1(3) . .
O022 Mo3 O017 99.5(3) . .
O027 Mo3 O020 102.5(3) . .
O022 Mo3 O020 99.9(3) . .
O017 Mo3 O020 142.8(3) . .
O027 Mo3 O025 86.0(3) . .
O022 Mo3 O025 170.0(3) . .
O017 Mo3 O025 77.7(2) . .
O020 Mo3 O025 77.6(2) . .
O027 Mo3 O006 175.2(3) . .
O022 Mo3 O006 80.7(2) . .
O017 Mo3 O006 76.4(2) . .
O020 Mo3 O006 75.9(2) . .
O025 Mo3 O006 89.2(2) . .
O037 Mo11 O008 104.2(3) . .
O037 Mo11 O013 102.5(3) . 2_566
O008 Mo11 O013 97.2(3) . 2_566
O037 Mo11 O007 105.6(3) . .
O008 Mo11 O007 97.1(3) . .
O013 Mo11 O007 144.0(2) 2_566 .
O037 Mo11 O005 154.4(2) . .
O008 Mo11 O005 101.3(3) . .
O013 Mo11 O005 71.8(2) 2_566 .
O007 Mo11 O005 73.1(2) . .
O037 Mo11 O033 83.3(3) . .
O008 Mo11 O033 172.4(3) . .
O013 Mo11 O033 81.4(2) 2_566 .
O007 Mo11 O033 80.2(2) . .
O005 Mo11 O033 71.2(2) . .
O035 Mo4 O024 105.3(3) . .
O035 Mo4 O104 96.3(3) . .
O024 Mo4 O104 101.0(3) . .
O035 Mo4 O004 99.1(3) . .
O024 Mo4 O004 93.3(3) . .
O104 Mo4 O004 155.3(3) . .
O035 Mo4 O025 158.7(3) . .
O024 Mo4 O025 95.0(3) . .
O104 Mo4 O025 73.1(3) . .
O004 Mo4 O025 85.8(2) . .
O035 Mo4 O017 90.3(3) . .
O024 Mo4 O017 161.2(3) . .
O104 Mo4 O017 87.3(3) . .
O004 Mo4 O017 73.6(2) . .
O025 Mo4 O017 71.1(2) . .
O035 Mo4 Mo1 130.4(3) . .
O024 Mo4 Mo1 89.5(2) . .
O104 Mo4 Mo1 34.1(2) . .
O004 Mo4 Mo1 127.46(17) . .
O025 Mo4 Mo1 41.72(16) . .
O017 Mo4 Mo1 88.04(17) . .
O034 Mo2 O040 104.2(3) . .
O034 Mo2 O036 101.2(3) . .
O040 Mo2 O036 93.1(3) . .
O034 Mo2 O012 94.8(3) . .
O040 Mo2 O012 100.2(3) . .
O036 Mo2 O012 156.0(3) . .
O034 Mo2 O025 95.9(3) . .
O040 Mo2 O025 157.8(3) . .
O036 Mo2 O025 73.6(3) . .
O012 Mo2 O025 87.1(2) . .
O034 Mo2 O020 163.8(3) . .
O040 Mo2 O020 89.6(3) . .
O036 Mo2 O020 86.2(3) . .
O012 Mo2 O020 74.2(2) . .
O025 Mo2 O020 72.1(2) . .
O034 Mo2 Mo1 89.9(3) . .
O040 Mo2 Mo1 128.2(3) . .
O036 Mo2 Mo1 35.2(2) . .
O012 Mo2 Mo1 128.36(17) . .
O025 Mo2 Mo1 41.26(17) . .
O020 Mo2 Mo1 87.96(17) . .
N6 Co11 N1 175.2(4) . .
N6 Co11 N2 92.4(4) . .
N1 Co11 N2 85.1(3) . .
N6 Co11 N5 83.8(4) . .
N1 Co11 N5 92.2(3) . .
N2 Co11 N5 91.8(3) . .
N6 Co11 N3 91.5(4) . .
N1 Co11 N3 92.7(3) . .
N2 Co11 N3 91.9(3) . .
N5 Co11 N3 174.1(4) . .
N6 Co11 N4 91.9(3) . .
N1 Co11 N4 90.8(3) . .
N2 Co11 N4 174.7(3) . .
N5 Co11 N4 91.6(3) . .
N3 Co11 N4 85.0(3) . .
O100 Mo1 O041 104.9(4) . .
O100 Mo1 O104 98.0(4) . .
O041 Mo1 O104 101.5(4) . .
O100 Mo1 O036 99.5(4) . .
O041 Mo1 O036 100.4(4) . .
O104 Mo1 O036 147.4(3) . .
O100 Mo1 O025 106.4(3) . .
O041 Mo1 O025 148.6(3) . .
O104 Mo1 O025 74.4(3) . .
O036 Mo1 O025 74.3(3) . .
O100 Mo1 Mo4 93.8(3) . .
O041 Mo1 Mo4 134.3(3) . .
O104 Mo1 Mo4 33.78(19) . .
O036 Mo1 Mo4 117.4(2) . .
O025 Mo1 Mo4 43.40(17) . .
O100 Mo1 Mo2 94.8(3) . .
O041 Mo1 Mo2 134.7(3) . .
O104 Mo1 Mo2 115.8(2) . .
O036 Mo1 Mo2 35.3(2) . .
O025 Mo1 Mo2 41.77(17) . .
Mo4 Mo1 Mo2 82.96(3) . .
Mo6 O002 Mo5 111.0(3) . .
Mo6 O003 Mo8 173.6(4) . .
Mo7 O004 Mo4 114.6(3) . .
Mo10 O005 Mo11 102.3(2) 2_566 .
Mo10 O005 Mo9 152.2(3) 2_566 .
Mo11 O005 Mo9 93.7(2) . .
Mo10 O005 Mo10 104.1(2) 2_566 .
Mo11 O005 Mo10 95.9(2) . .
Mo9 O005 Mo10 96.5(2) . .
Mo6 O006 Mo5 97.9(2) . .
Mo6 O006 Mo7 98.2(2) . .
Mo5 O006 Mo7 150.7(3) . .
Mo6 O006 Mo3 99.5(2) . .
Mo5 O006 Mo3 101.0(2) . .
Mo7 O006 Mo3 100.3(2) . .
Mo11 O007 Mo9 116.4(3) . .
Mo8 O009 Mo9 113.1(3) . .
Mo10 O011 Mo8 109.1(3) . .
Mo10 O011 Mo9 113.0(2) . .
Mo8 O011 Mo9 91.6(2) . .
Mo5 O012 Mo2 113.9(3) . .
Mo11 O013 Mo10 107.0(3) 2_566 .
Mo11 O013 Mo8 149.1(3) 2_566 .
Mo10 O013 Mo8 103.7(2) . .
Mo3 O017 Mo4 110.8(3) . .
Mo3 O017 Mo7 110.5(3) . .
Mo4 O017 Mo7 92.7(2) . .
Mo3 O020 Mo2 109.2(3) . .
Mo3 O020 Mo5 110.4(3) . .
Mo2 O020 Mo5 91.6(2) . .
C2 N2 Co11 110.3(6) . .
Mo3 O022 Mo6 108.6(3) . .
Mo6 O023 Mo7 110.7(3) . .
Mo1 O025 Mo2 97.0(2) . .
Mo1 O025 Mo4 94.9(2) . .
Mo2 O025 Mo4 153.6(3) . .
Mo1 O025 Mo3 102.5(3) . .
Mo2 O025 Mo3 100.7(3) . .
Mo4 O025 Mo3 99.6(2) . .
C5 N5 Co11 111.5(6) . .
C3 N3 Co11 110.3(5) . .
C1 N1 Co11 110.5(6) . .
Mo10 O033 Mo11 115.1(3) . .
Mo1 O036 Mo2 109.5(4) . .
C4 N4 Co11 108.2(5) . .
N11 Co2 N12 85.7(5) . .
N11 Co2 N7 174.5(5) . .
N12 Co2 N7 90.1(5) . .
N11 Co2 N9 93.1(5) . .
N12 Co2 N9 176.8(5) . .
N7 Co2 N9 91.3(4) . .
N11 Co2 N8 94.9(5) . .
N12 Co2 N8 91.2(5) . .
N7 Co2 N8 81.7(5) . .
N9 Co2 N8 91.9(4) . .
N11 Co2 N10 90.1(5) . .
N12 Co2 N10 93.6(5) . .
N7 Co2 N10 93.6(5) . .
N9 Co2 N10 83.4(4) . .
N8 Co2 N10 173.3(4) . .
C11 N12 Co2 111.8(10) . .
C7 N7 Co2 111.0(7) . .
C10 N10 Co2 107.3(9) . .

loop_
_geom_bond_atom_site_label_1
_geom_bond_atom_site_label_2
_geom_bond_distance
_geom_bond_site_symmetry_2
O101 Mo8 1.697(7) .
N6 C6 1.484(12) .
N6 Co11 1.935(9) .
O100 Mo1 1.694(8) .
N9 C9 1.468(14) .
N9 Co2 1.944(9) .
N8 C8 1.440(13) .
N8 Co2 1.965(10) .
C2 N2 1.483(12) .
C2 C1 1.503(13) .
N11 C12 1.433(18) .
N11 Co2 1.878(10) .
C3 N3 1.467(12) .
C3 C4 1.501(12) .
C1 N1 1.508(12) .
C5 N5 1.481(12) .
C5 C6 1.509(16) .
C4 N4 1.463(12) .
C7 C8 1.469(16) .
C7 N7 1.511(14) .
C9 C10 1.380(18) .
C11 N12 1.490(15) .
C11 C12 1.54(2) .
C10 N10 1.414(17) .
O104 Mo4 1.921(7) .
O104 Mo1 1.938(7) .
Mo6 O016 1.676(6) .
Mo6 O003 1.776(6) .
Mo6 O023 1.884(6) .
Mo6 O002 1.905(6) .
Mo6 O006 2.122(5) .
Mo6 O022 2.429(7) .
Mo6 Mo5 3.2042(11) .
Mo6 Mo7 3.2125(12) .
Mo10 O001 1.687(5) .
Mo10 O033 1.742(6) .
Mo10 O011 1.883(6) .
Mo10 O005 1.927(6) 2_566
Mo10 O013 2.123(6) .
Mo10 O005 2.416(5) .
Mo5 O014 1.690(6) .
Mo5 O030 1.720(7) .
Mo5 O012 1.890(6) .
Mo5 O002 1.983(5) .
Mo5 O006 2.125(6) .
Mo5 O020 2.284(6) .
Mo8 O010 1.721(6) .
Mo8 O009 1.886(5) .
Mo8 O003 2.064(6) .
Mo8 O013 2.134(6) .
Mo8 O011 2.220(6) .
Mo7 O015 1.707(6) .
Mo7 O018 1.720(6) .
Mo7 O004 1.900(5) .
Mo7 O023 2.021(6) .
Mo7 O006 2.129(6) .
Mo7 O017 2.286(6) .
Mo9 O029 1.696(7) .
Mo9 O019 1.713(6) .
Mo9 O007 1.929(7) .
Mo9 O009 1.980(6) .
Mo9 O005 2.246(6) .
Mo9 O011 2.281(5) .
Mo3 O027 1.723(7) .
Mo3 O022 1.723(6) .
Mo3 O017 1.869(7) .
Mo3 O020 1.891(6) .
Mo3 O025 2.226(6) .
Mo3 O006 2.325(5) .
Mo11 O037 1.702(6) .
Mo11 O008 1.716(5) .
Mo11 O013 1.914(6) 2_566
Mo11 O007 1.921(6) .
Mo11 O005 2.237(6) .
Mo11 O033 2.338(6) .
Mo4 O035 1.681(7) .
Mo4 O024 1.717(6) .
Mo4 O004 1.989(6) .
Mo4 O025 2.208(6) .
Mo4 O017 2.237(6) .
Mo4 Mo1 3.2014(15) .
Mo2 O034 1.698(7) .
Mo2 O040 1.716(7) .
Mo2 O036 1.974(8) .
Mo2 O012 1.981(6) .
Mo2 O025 2.160(6) .
Mo2 O020 2.244(6) .
Mo2 Mo1 3.2182(15) .
Co11 N1 1.944(8) .
Co11 N2 1.956(8) .
Co11 N5 1.966(7) .
Co11 N3 1.974(8) .
Co11 N4 1.981(7) .
Mo1 O041 1.728(8) .
Mo1 O036 1.967(8) .
Mo1 O025 2.138(6) .
O005 Mo10 1.927(6) 2_566
O013 Mo11 1.914(6) 2_566
Co2 N12 1.909(10) .
Co2 N7 1.939(9) .
Co2 N10 2.011(11) .
